data_4121509
loop_
_publ_author_name
'Stadler, Adrian-Mihail'
'Lehn, Jean-Marie P'

_publ_section_title
;
 Coupled Nanomechanical Motions: Metal-Ion-Effected, pH-Modulated,
 Simultaneous Extension/Contraction Motions of Double-Domain
 Helical/Linear Molecular Strands.
;
_journal_issue 9
_journal_name_full 'Journal of the American Chemical Society'
_journal_page_first 3400
_journal_page_last 3409
_journal_paper_doi 10.1021/ja408752m
_journal_volume 136
_journal_year 2014
_chemical_formula_moiety 'C38 H28 F12 N10 O12 Pb2 S4, C2 H3 N'
_chemical_formula_sum 'C40 H31 F12 N11 O12 Pb2 S4'
_chemical_formula_weight 1628.38
_chemical_name_systematic
;
 ?
;
_space_group_crystal_system triclinic
_space_group_IT_number 2
_space_group_name_Hall '-P 1'
_space_group_name_H-M_alt 'P -1'
_symmetry_space_group_name_Hall '-P 1'
_symmetry_space_group_name_H-M 'P -1'
_atom_sites_solution_hydrogens geom
_audit_creation_method SHELXL-2013
_cell_angle_alpha 92.0870(10)
_cell_angle_beta 108.6930(10)
_cell_angle_gamma 104.2020(10)
_cell_formula_units_Z 2
_cell_length_a 11.7399(7)
_cell_length_b 15.2644(9)
_cell_length_c 16.1523(10)
_cell_measurement_reflns_used 9914
_cell_measurement_temperature 173(2)
_cell_measurement_theta_max 28.03
_cell_measurement_theta_min 2.64
_cell_volume 2637.1(3)
_computing_cell_refinement 'Bruker SAINT'
_computing_data_collection 'Bruker APEX2'
_computing_data_reduction 'Bruker SAINT'
_computing_molecular_graphics 'Bruker SHELXTL'
_computing_publication_material 'Bruker SHELXTL'
_computing_structure_refinement 'SHELXL-2013 (Sheldrick, 2013)'
_computing_structure_solution 'SHELXS-97 (Sheldrick 2008)'
_diffrn_ambient_temperature 173(2)
_diffrn_measured_fraction_theta_full 0.997
_diffrn_measured_fraction_theta_max 0.992
_diffrn_measurement_device_type 'Bruker APEX-II CCD'
_diffrn_measurement_method '\f and \w scans'
_diffrn_radiation_monochromator triumph
_diffrn_radiation_type MoK\a
_diffrn_radiation_wavelength 0.71073
_diffrn_reflns_av_R_equivalents 0.0453
_diffrn_reflns_av_unetI/netI 0.0563
_diffrn_reflns_Laue_measured_fraction_full 0.997
_diffrn_reflns_Laue_measured_fraction_max 0.992
_diffrn_reflns_limit_h_max 14
_diffrn_reflns_limit_h_min -15
_diffrn_reflns_limit_k_max 13
_diffrn_reflns_limit_k_min -20
_diffrn_reflns_limit_l_max 21
_diffrn_reflns_limit_l_min -21
_diffrn_reflns_number 34823
_diffrn_reflns_point_group_measured_fraction_full 0.997
_diffrn_reflns_point_group_measured_fraction_max 0.992
_diffrn_reflns_theta_full 25.242
_diffrn_reflns_theta_max 28.080
_diffrn_reflns_theta_min 1.805
_diffrn_source 'sealed tube'
_exptl_absorpt_coefficient_mu 6.646
_exptl_absorpt_correction_T_max 0.7456
_exptl_absorpt_correction_T_min 0.4309
_exptl_absorpt_correction_type multi-scan
_exptl_absorpt_process_details sadabs
_exptl_crystal_colour yellow
_exptl_crystal_density_diffrn 2.051
_exptl_crystal_description plate
_exptl_crystal_F_000 1560
_exptl_crystal_size_max 0.380
_exptl_crystal_size_mid 0.100
_exptl_crystal_size_min 0.050
_refine_diff_density_max 2.179
_refine_diff_density_min -3.652
_refine_diff_density_rms 0.195
_refine_ls_extinction_method none
_refine_ls_goodness_of_fit_ref 1.028
_refine_ls_hydrogen_treatment constr
_refine_ls_matrix_type full
_refine_ls_number_parameters 694
_refine_ls_number_reflns 12724
_refine_ls_number_restraints 0
_refine_ls_restrained_S_all 1.028
_refine_ls_R_factor_all 0.0706
_refine_ls_R_factor_gt 0.0435
_refine_ls_shift/su_max 0.001
_refine_ls_shift/su_mean 0.000
_refine_ls_structure_factor_coef Fsqd
_refine_ls_weighting_details 'w=1/[\s^2^(Fo^2^)+(0.0692P)^2^+4.8434P] where P=(Fo^2^+2Fc^2^)/3'
_refine_ls_weighting_scheme calc
_refine_ls_wR_factor_gt 0.1131
_refine_ls_wR_factor_ref 0.1253
_reflns_Friedel_coverage 0.000
_reflns_number_gt 9177
_reflns_number_total 12724
_reflns_threshold_expression 'I > 2\s(I)'
_cod_data_source_file ja408752m_si_002.cif
_cod_data_source_block shelx
_cod_database_code 4121509
_shelx_space_group_comment
;
The symmetry employed for this shelxl refinement is uniquely defined
by the following loop, which should always be used as a source of
symmetry information in preference to the above space-group names.
They are only intended as comments.
;
_shelx_estimated_absorpt_t_min 0.187
_shelx_estimated_absorpt_t_max 0.732
_shelxl_version_number 2013-4

loop_
_space_group_symop_operation_xyz
'x, y, z'
'-x, -y, -z'

loop_
_atom_site_label
_atom_site_type_symbol
_atom_site_fract_x
_atom_site_fract_y
_atom_site_fract_z
_atom_site_U_iso_or_equiv
_atom_site_adp_type
_atom_site_occupancy
_atom_site_site_symmetry_order
_atom_site_calc_flag
_atom_site_refinement_flags_posn
_atom_site_refinement_flags_adp
_atom_site_refinement_flags_occupancy
_atom_site_disorder_assembly
_atom_site_disorder_group
C1 C 0.1947(7) 0.5060(6) 0.3798(6) 0.0390(19) Uani 1 1 d . . . . .
H1 H 0.1830 0.4715 0.3261 0.047 Uiso 1 1 calc R U . . .
C2 C 0.2392(8) 0.5984(6) 0.3880(6) 0.042(2) Uani 1 1 d . . . . .
H2 H 0.2582 0.6274 0.3412 0.050 Uiso 1 1 calc R U . . .
C3 C 0.2559(7) 0.6485(5) 0.4653(6) 0.0394(19) Uani 1 1 d . . . . .
H3 H 0.2889 0.7128 0.4734 0.047 Uiso 1 1 calc R U . . .
C4 C 0.2243(7) 0.6047(5) 0.5308(6) 0.0355(18) Uani 1 1 d . . . . .
H4 H 0.2324 0.6385 0.5839 0.043 Uiso 1 1 calc R U . . .
C5 C 0.1803(7) 0.5099(5) 0.5183(5) 0.0318(17) Uani 1 1 d . . . . .
C6 C 0.1923(9) 0.5013(6) 0.6743(6) 0.052(2) Uani 1 1 d . . . . .
H6A H 0.1216 0.5118 0.6891 0.079 Uiso 1 1 calc R U . . .
H6B H 0.2562 0.5593 0.6838 0.079 Uiso 1 1 calc R U . . .
H6C H 0.2279 0.4590 0.7120 0.079 Uiso 1 1 calc R U . . .
C7 C 0.0376(7) 0.3291(5) 0.6122(5) 0.0342(17) Uani 1 1 d . . . . .
H7 H 0.0513 0.3578 0.6691 0.041 Uiso 1 1 calc R U . . .
C8 C -0.0317(7) 0.2340(5) 0.5861(5) 0.0319(16) Uani 1 1 d . . . . .
C9 C -0.0954(8) 0.1883(6) 0.6381(6) 0.044(2) Uani 1 1 d . . . . .
H9 H -0.0926 0.2186 0.6915 0.053 Uiso 1 1 calc R U . . .
C10 C -0.1622(8) 0.0991(6) 0.6110(6) 0.043(2) Uani 1 1 d . . . . .
H10 H -0.2088 0.0674 0.6444 0.052 Uiso 1 1 calc R U . . .
C11 C -0.1614(7) 0.0555(6) 0.5354(5) 0.0373(18) Uani 1 1 d . . . . .
H11 H -0.2059 -0.0067 0.5163 0.045 Uiso 1 1 calc R U . . .
C12 C -0.0937(6) 0.1047(5) 0.4873(5) 0.0260(15) Uani 1 1 d . . . . .
C13 C -0.0870(6) 0.0565(5) 0.4101(5) 0.0274(15) Uani 1 1 d . . . . .
H13 H -0.1355 -0.0048 0.3903 0.033 Uiso 1 1 calc R U . . .
C14 C -0.1087(7) -0.0372(5) 0.2571(5) 0.0325(17) Uani 1 1 d . . . . .
H14A H -0.1107 -0.0538 0.1974 0.049 Uiso 1 1 calc R U . . .
H14B H -0.1906 -0.0306 0.2547 0.049 Uiso 1 1 calc R U . . .
H14C H -0.0887 -0.0850 0.2935 0.049 Uiso 1 1 calc R U . . .
C15 C 0.0746(6) 0.0882(4) 0.2597(4) 0.0212(13) Uani 1 1 d . . . . .
C16 C 0.0909(6) 0.0401(4) 0.1898(5) 0.0242(14) Uani 1 1 d . . . . .
H16 H 0.0427 -0.0208 0.1673 0.029 Uiso 1 1 calc R U . . .
C17 C 0.1791(6) 0.0848(4) 0.1557(4) 0.0212(13) Uani 1 1 d . . . . .
C18 C 0.2307(6) 0.2103(4) 0.2563(4) 0.0202(13) Uani 1 1 d . . . . .
C19 C 0.3122(6) 0.3038(4) 0.2934(5) 0.0234(14) Uani 1 1 d . . . . .
C20 C 0.3795(6) 0.3232(5) 0.3822(5) 0.0289(15) Uani 1 1 d . . . . .
H20 H 0.3682 0.2783 0.4203 0.035 Uiso 1 1 calc R U . . .
C21 C 0.4637(7) 0.4076(5) 0.4163(6) 0.0361(18) Uani 1 1 d . . . . .
H21 H 0.5122 0.4198 0.4772 0.043 Uiso 1 1 calc R U . . .
C22 C 0.4771(8) 0.4740(5) 0.3619(6) 0.042(2) Uani 1 1 d . . . . .
H22 H 0.5350 0.5319 0.3852 0.051 Uiso 1 1 calc R U . . .
C23 C 0.4061(7) 0.4559(5) 0.2732(6) 0.0373(19) Uani 1 1 d . . . . .
H23 H 0.4124 0.5025 0.2362 0.045 Uiso 1 1 calc R U . . .
C24 C 0.3255(7) 0.3700(4) 0.2382(5) 0.0265(15) Uani 1 1 d . . . . .
H24 H 0.2799 0.3567 0.1769 0.032 Uiso 1 1 calc R U . . .
C25 C 0.2038(6) 0.0407(4) 0.0817(4) 0.0236(14) Uani 1 1 d . . . . .
C26 C 0.1304(7) -0.0441(5) 0.0397(5) 0.0304(16) Uani 1 1 d . . . . .
H26 H 0.0629 -0.0755 0.0570 0.037 Uiso 1 1 calc R U . . .
C27 C 0.1574(7) -0.0828(5) -0.0289(5) 0.0345(18) Uani 1 1 d . . . . .
H27 H 0.1083 -0.1413 -0.0590 0.041 Uiso 1 1 calc R U . . .
C28 C 0.2543(7) -0.0363(5) -0.0522(5) 0.0328(17) Uani 1 1 d . . . . .
H28 H 0.2745 -0.0624 -0.0980 0.039 Uiso 1 1 calc R U . . .
C29 C 0.3241(7) 0.0504(5) -0.0082(4) 0.0258(15) Uani 1 1 d . . . . .
C30 C 0.4286(7) 0.1033(5) -0.0340(4) 0.0273(15) Uani 1 1 d . . . . .
C31 C 0.4602(8) 0.0735(6) -0.1031(5) 0.0375(18) Uani 1 1 d . . . . .
H31 H 0.4143 0.0160 -0.1368 0.045 Uiso 1 1 calc R U . . .
C32 C 0.5575(8) 0.1266(6) -0.1232(5) 0.042(2) Uani 1 1 d . . . . .
H32 H 0.5786 0.1058 -0.1710 0.051 Uiso 1 1 calc R U . . .
C33 C 0.6246(8) 0.2094(6) -0.0751(5) 0.041(2) Uani 1 1 d . . . . .
H33 H 0.6920 0.2470 -0.0887 0.049 Uiso 1 1 calc R U . . .
C34 C 0.5901(7) 0.2369(6) -0.0047(5) 0.0354(18) Uani 1 1 d . . . . .
H34 H 0.6354 0.2942 0.0297 0.042 Uiso 1 1 calc R U . . .
C35 C -0.0732(8) 0.3455(6) 0.1720(5) 0.0381(19) Uani 1 1 d . . . . .
C36 C 0.4634(8) 0.2247(7) 0.6426(7) 0.050(2) Uani 1 1 d . . . . .
C37 C 0.1036(8) 0.3415(5) -0.0865(5) 0.0350(4) Uani 1 1 d . . . . .
C38 C 0.4793(9) 0.0660(7) 0.3646(7) 0.053(2) Uani 1 1 d . . . . .
C39 C 0.5560(9) 0.5077(7) 0.1116(6) 0.048(2) Uani 1 1 d . . . . .
C40 C 0.5553(11) 0.6015(7) 0.1220(8) 0.067(3) Uani 1 1 d . . . . .
H40A H 0.5738 0.6315 0.0734 0.100 Uiso 1 1 calc R U . . .
H40B H 0.6187 0.6323 0.1781 0.100 Uiso 1 1 calc R U . . .
H40C H 0.4728 0.6047 0.1217 0.100 Uiso 1 1 calc R U . . .
N1 N 0.1667(6) 0.4614(4) 0.4433(4) 0.0310(14) Uani 1 1 d . . . . .
N2 N 0.1497(6) 0.4627(4) 0.5827(4) 0.0345(15) Uani 1 1 d . . . . .
N3 N 0.0809(5) 0.3747(4) 0.5576(4) 0.0280(13) Uani 1 1 d . . . . .
N4 N -0.0318(5) 0.1919(4) 0.5111(4) 0.0271(13) Uani 1 1 d . . . . .
N5 N -0.0158(5) 0.0964(4) 0.3686(4) 0.0260(12) Uani 1 1 d . . . . .
N6 N -0.0137(5) 0.0489(4) 0.2954(4) 0.0244(12) Uani 1 1 d . . . . .
N7 N 0.1476(5) 0.1728(4) 0.2946(4) 0.0229(12) Uani 1 1 d . . . . .
N8 N 0.2492(5) 0.1718(4) 0.1879(4) 0.0233(12) Uani 1 1 d . . . . .
N9 N 0.2986(5) 0.0884(4) 0.0577(3) 0.0219(11) Uani 1 1 d . . . . .
N10 N 0.4949(5) 0.1845(4) 0.0152(4) 0.0263(12) Uani 1 1 d . . . . .
N11 N 0.5555(8) 0.4334(6) 0.1020(6) 0.055(2) Uani 1 1 d . . . . .
O1 O -0.0859(5) 0.3132(4) 0.3231(3) 0.0401(13) Uani 1 1 d . . . . .
O2 O -0.2788(5) 0.2940(4) 0.2038(4) 0.0458(15) Uani 1 1 d . . . . .
O3 O -0.1555(6) 0.1862(4) 0.2086(4) 0.0467(15) Uani 1 1 d . . . . .
O4 O 0.3057(19) 0.3170(14) 0.5735(10) 0.0602(17) Uani 0.5 1 d . . P A 1
O5 O 0.2287(18) 0.1542(13) 0.5627(12) 0.0602(17) Uani 0.5 1 d . . P A 1
O6 O 0.2827(15) 0.2483(10) 0.7038(11) 0.0602(17) Uani 0.5 1 d . . P A 1
O4B O 0.3163(19) 0.3264(14) 0.6045(10) 0.0602(17) Uani 0.5 1 d . . P A 2
O5B O 0.2364(18) 0.1715(13) 0.5387(12) 0.0602(17) Uani 0.5 1 d . . P A 2
O6B O 0.2834(15) 0.2054(10) 0.6969(11) 0.0602(17) Uani 0.5 1 d . . P A 2
O7 O 0.2805(5) 0.2822(4) 0.0079(4) 0.0386(13) Uani 1 1 d . . . . .
O8 O 0.1000(7) 0.1754(5) -0.0991(5) 0.068(2) Uani 1 1 d . . . . .
O9 O 0.0816(6) 0.2445(6) 0.0291(5) 0.069(2) Uani 1 1 d . . . . .
O10 O 0.5041(6) 0.1103(4) 0.2194(4) 0.0422(14) Uani 1 1 d . . . . .
O11 O 0.6511(8) 0.1944(6) 0.3556(5) 0.0821(17) Uani 1 1 d . . . . .
O12 O 0.6557(8) 0.0407(6) 0.3089(5) 0.0821(17) Uani 1 1 d . . . . .
F1 F -0.0711(6) 0.4316(3) 0.1834(4) 0.0620(16) Uani 1 1 d . . . . .
F2 F 0.0420(4) 0.3400(4) 0.1955(4) 0.0582(15) Uani 1 1 d . . . . .
F3 F -0.1268(5) 0.3178(4) 0.0846(3) 0.0510(13) Uani 1 1 d . . . . .
F4 F 0.5444(6) 0.2899(6) 0.7086(4) 0.091(2) Uani 1 1 d . . . . .
F5 F 0.5019(6) 0.2402(7) 0.5771(5) 0.103(3) Uani 1 1 d . . . . .
F6 F 0.4734(8) 0.1505(6) 0.6705(7) 0.131(4) Uani 1 1 d . . . . .
F7 F -0.0181(9) 0.3264(7) -0.1279(7) 0.143(2) Uani 1 1 d . . . . .
F8 F 0.1526(9) 0.3623(7) -0.1483(7) 0.143(2) Uani 1 1 d . . . . .
F9 F 0.1448(9) 0.4209(7) -0.0322(7) 0.143(2) Uani 1 1 d . . . . .
F10 F 0.5348(7) 0.0472(6) 0.4396(5) 0.0936(13) Uani 1 1 d . . . . .
F11 F 0.4021(7) 0.1117(6) 0.3676(5) 0.0936(13) Uani 1 1 d . . . . .
F12 F 0.3989(7) -0.0159(6) 0.3149(5) 0.0936(13) Uani 1 1 d . . . . .
S1 S -0.15999(17) 0.27541(12) 0.23254(12) 0.0302(4) Uani 1 1 d . . . . .
S2 S 0.30664(19) 0.23567(14) 0.62041(14) 0.0362(4) Uani 1 1 d . . . . .
S3 S 0.14597(19) 0.25069(13) -0.03235(13) 0.0350(4) Uani 1 1 d . . . . .
S4 S 0.5856(2) 0.11136(16) 0.30722(14) 0.0453(5) Uani 1 1 d . . . . .
Pb1 Pb 0.10252(2) 0.27670(2) 0.42790(2) 0.02642(8) Uani 1 1 d . . . . .
Pb2 Pb 0.44138(2) 0.23815(2) 0.14057(2) 0.02312(8) Uani 1 1 d . . . . .

loop_
_atom_site_aniso_label
_atom_site_aniso_U_11
_atom_site_aniso_U_22
_atom_site_aniso_U_33
_atom_site_aniso_U_23
_atom_site_aniso_U_13
_atom_site_aniso_U_12
C1 0.036(4) 0.039(4) 0.037(4) -0.010(4) 0.013(4) 0.003(3)
C2 0.038(4) 0.039(4) 0.044(5) 0.005(4) 0.015(4) 0.001(4)
C3 0.031(4) 0.028(4) 0.058(6) -0.004(4) 0.014(4) 0.008(3)
C4 0.033(4) 0.026(4) 0.044(5) -0.007(3) 0.008(4) 0.008(3)
C5 0.025(4) 0.029(4) 0.037(4) -0.009(3) 0.005(3) 0.008(3)
C6 0.069(6) 0.039(5) 0.039(5) -0.017(4) 0.015(5) 0.003(4)
C7 0.039(4) 0.044(4) 0.028(4) 0.000(3) 0.018(3) 0.017(4)
C8 0.028(4) 0.045(4) 0.027(4) 0.003(3) 0.013(3) 0.012(3)
C9 0.054(5) 0.052(5) 0.035(5) 0.006(4) 0.027(4) 0.015(4)
C10 0.040(5) 0.059(6) 0.038(5) 0.014(4) 0.025(4) 0.012(4)
C11 0.037(4) 0.038(4) 0.043(5) 0.012(4) 0.022(4) 0.008(3)
C12 0.023(3) 0.031(4) 0.029(4) 0.009(3) 0.012(3) 0.010(3)
C13 0.026(4) 0.023(3) 0.029(4) 0.003(3) 0.008(3) 0.001(3)
C14 0.030(4) 0.029(4) 0.033(4) -0.003(3) 0.012(3) -0.003(3)
C15 0.020(3) 0.022(3) 0.022(3) 0.004(3) 0.007(3) 0.004(3)
C16 0.026(3) 0.015(3) 0.027(4) -0.001(3) 0.006(3) 0.003(3)
C17 0.026(3) 0.018(3) 0.018(3) -0.001(2) 0.006(3) 0.004(3)
C18 0.026(3) 0.014(3) 0.018(3) -0.001(2) 0.004(3) 0.006(2)
C19 0.018(3) 0.024(3) 0.029(4) -0.002(3) 0.010(3) 0.005(3)
C20 0.027(4) 0.033(4) 0.025(4) -0.006(3) 0.006(3) 0.009(3)
C21 0.030(4) 0.030(4) 0.044(5) -0.012(3) 0.009(4) 0.006(3)
C22 0.038(4) 0.029(4) 0.058(6) -0.015(4) 0.023(4) -0.002(3)
C23 0.042(5) 0.023(4) 0.054(5) -0.001(3) 0.032(4) 0.003(3)
C24 0.030(4) 0.023(3) 0.028(4) -0.002(3) 0.014(3) 0.004(3)
C25 0.024(3) 0.024(3) 0.019(3) -0.001(3) 0.003(3) 0.008(3)
C26 0.034(4) 0.023(3) 0.033(4) -0.002(3) 0.016(3) 0.000(3)
C27 0.039(4) 0.025(4) 0.032(4) -0.015(3) 0.008(3) 0.004(3)
C28 0.041(4) 0.029(4) 0.024(4) -0.008(3) 0.006(3) 0.010(3)
C29 0.032(4) 0.031(4) 0.016(3) 0.002(3) 0.006(3) 0.015(3)
C30 0.029(4) 0.036(4) 0.018(3) 0.002(3) 0.004(3) 0.017(3)
C31 0.046(5) 0.044(5) 0.027(4) -0.003(3) 0.014(4) 0.018(4)
C32 0.050(5) 0.057(5) 0.029(4) 0.000(4) 0.022(4) 0.019(4)
C33 0.048(5) 0.046(5) 0.035(4) 0.003(4) 0.024(4) 0.011(4)
C34 0.038(4) 0.045(5) 0.023(4) 0.006(3) 0.010(3) 0.012(4)
C35 0.038(4) 0.040(4) 0.034(4) -0.008(3) 0.012(4) 0.009(4)
C36 0.038(5) 0.052(6) 0.055(6) 0.011(5) 0.005(4) 0.015(4)
C37 0.0376(10) 0.0298(9) 0.0309(10) 0.0008(7) 0.0064(8) 0.0045(8)
C38 0.051(6) 0.061(6) 0.053(6) 0.028(5) 0.017(5) 0.023(5)
C39 0.059(6) 0.051(6) 0.034(5) 0.013(4) 0.015(4) 0.012(5)
C40 0.090(8) 0.046(6) 0.078(8) 0.019(5) 0.034(7) 0.035(6)
N1 0.037(3) 0.023(3) 0.034(4) -0.003(3) 0.014(3) 0.008(3)
N2 0.041(4) 0.027(3) 0.031(3) -0.007(3) 0.010(3) 0.006(3)
N3 0.027(3) 0.029(3) 0.027(3) -0.004(2) 0.007(3) 0.010(2)
N4 0.026(3) 0.033(3) 0.026(3) 0.000(2) 0.014(3) 0.008(2)
N5 0.027(3) 0.023(3) 0.025(3) -0.001(2) 0.010(3) 0.001(2)
N6 0.026(3) 0.018(3) 0.028(3) -0.002(2) 0.012(2) 0.000(2)
N7 0.024(3) 0.020(3) 0.023(3) 0.003(2) 0.009(2) 0.003(2)
N8 0.023(3) 0.021(3) 0.026(3) 0.002(2) 0.010(2) 0.005(2)
N9 0.028(3) 0.021(3) 0.015(3) -0.002(2) 0.004(2) 0.008(2)
N10 0.028(3) 0.031(3) 0.023(3) 0.002(2) 0.011(3) 0.013(3)
N11 0.065(5) 0.048(5) 0.055(5) 0.007(4) 0.023(4) 0.015(4)
O1 0.040(3) 0.048(3) 0.027(3) -0.009(2) 0.010(2) 0.006(3)
O2 0.027(3) 0.071(4) 0.035(3) 0.008(3) 0.006(2) 0.011(3)
O3 0.071(4) 0.028(3) 0.036(3) -0.006(2) 0.014(3) 0.011(3)
O4 0.059(3) 0.054(4) 0.057(5) 0.003(4) 0.018(3) 0.000(3)
O5 0.059(3) 0.054(4) 0.057(5) 0.003(4) 0.018(3) 0.000(3)
O6 0.059(3) 0.054(4) 0.057(5) 0.003(4) 0.018(3) 0.000(3)
O4B 0.059(3) 0.054(4) 0.057(5) 0.003(4) 0.018(3) 0.000(3)
O5B 0.059(3) 0.054(4) 0.057(5) 0.003(4) 0.018(3) 0.000(3)
O6B 0.059(3) 0.054(4) 0.057(5) 0.003(4) 0.018(3) 0.000(3)
O7 0.036(3) 0.031(3) 0.041(3) 0.012(2) 0.005(3) 0.003(2)
O8 0.060(4) 0.061(4) 0.067(5) -0.033(4) 0.025(4) -0.007(3)
O9 0.045(4) 0.107(6) 0.049(4) -0.020(4) 0.019(3) 0.009(4)
O10 0.055(4) 0.044(3) 0.031(3) 0.007(2) 0.010(3) 0.026(3)
O11 0.089(4) 0.087(4) 0.067(4) 0.006(3) 0.035(3) 0.009(3)
O12 0.089(4) 0.087(4) 0.067(4) 0.006(3) 0.035(3) 0.009(3)
F1 0.088(4) 0.039(3) 0.074(4) 0.006(3) 0.051(4) 0.013(3)
F2 0.032(3) 0.082(4) 0.057(3) -0.003(3) 0.018(2) 0.007(3)
F3 0.047(3) 0.072(3) 0.033(3) -0.005(2) 0.018(2) 0.009(3)
F4 0.048(4) 0.127(6) 0.069(4) -0.012(4) -0.001(3) 0.002(4)
F5 0.059(4) 0.209(9) 0.065(4) 0.022(5) 0.034(4) 0.061(5)
F6 0.114(7) 0.084(6) 0.192(10) 0.061(6) 0.019(7) 0.062(5)
F7 0.116(4) 0.115(4) 0.157(5) 0.056(4) -0.010(4) 0.030(3)
F8 0.116(4) 0.115(4) 0.157(5) 0.056(4) -0.010(4) 0.030(3)
F9 0.116(4) 0.115(4) 0.157(5) 0.056(4) -0.010(4) 0.030(3)
F10 0.096(3) 0.123(4) 0.106(3) 0.051(3) 0.068(3) 0.058(3)
F11 0.096(3) 0.123(4) 0.106(3) 0.051(3) 0.068(3) 0.058(3)
F12 0.096(3) 0.123(4) 0.106(3) 0.051(3) 0.068(3) 0.058(3)
S1 0.0296(9) 0.0307(9) 0.0251(9) -0.0045(7) 0.0052(8) 0.0056(7)
S2 0.0348(10) 0.0338(10) 0.0383(11) 0.0048(8) 0.0140(9) 0.0041(8)
S3 0.0376(10) 0.0298(9) 0.0309(10) 0.0008(7) 0.0064(8) 0.0045(8)
S4 0.0436(12) 0.0514(13) 0.0285(11) 0.0063(9) 0.0084(9) -0.0044(10)
Pb1 0.02936(15) 0.02218(14) 0.02990(16) -0.00241(11) 0.01580(12) 0.00407(11)
Pb2 0.02597(14) 0.02135(13) 0.02145(14) -0.00251(10) 0.00922(11) 0.00456(10)

loop_
_atom_type_symbol
_atom_type_description
_atom_type_scat_dispersion_real
_atom_type_scat_dispersion_imag
_atom_type_scat_source
C C 0.0033 0.0016 'International Tables Vol C Tables 4.2.6.8 and 6.1.1.4'
H H 0.0000 0.0000 'International Tables Vol C Tables 4.2.6.8 and 6.1.1.4'
N N 0.0061 0.0033 'International Tables Vol C Tables 4.2.6.8 and 6.1.1.4'
O O 0.0106 0.0060 'International Tables Vol C Tables 4.2.6.8 and 6.1.1.4'
F F 0.0171 0.0103 'International Tables Vol C Tables 4.2.6.8 and 6.1.1.4'
S S 0.1246 0.1234 'International Tables Vol C Tables 4.2.6.8 and 6.1.1.4'
Pb Pb -3.3944 10.1111 'International Tables Vol C Tables 4.2.6.8 and 6.1.1.4'

loop_
_geom_angle_atom_site_label_1
_geom_angle_atom_site_label_2
_geom_angle_atom_site_label_3
_geom_angle
N1 C1 C2 123.4(8)
N1 C1 H1 118.3
C2 C1 H1 118.3
C1 C2 C3 118.6(8)
C1 C2 H2 120.7
C3 C2 H2 120.7
C2 C3 C4 119.3(7)
C2 C3 H3 120.4
C4 C3 H3 120.4
C3 C4 C5 119.1(7)
C3 C4 H4 120.4
C5 C4 H4 120.4
N1 C5 N2 117.5(6)
N1 C5 C4 121.1(7)
N2 C5 C4 121.3(7)
N2 C6 H6A 109.5
N2 C6 H6B 109.5
H6A C6 H6B 109.5
N2 C6 H6C 109.5
H6A C6 H6C 109.5
H6B C6 H6C 109.5
N3 C7 C8 119.6(7)
N3 C7 H7 120.2
C8 C7 H7 120.2
N4 C8 C9 121.7(7)
N4 C8 C7 118.3(6)
C9 C8 C7 120.0(7)
C10 C9 C8 118.8(8)
C10 C9 H9 120.6
C8 C9 H9 120.6
C9 C10 C11 119.7(7)
C9 C10 H10 120.1
C11 C10 H10 120.1
C10 C11 C12 118.5(8)
C10 C11 H11 120.7
C12 C11 H11 120.7
N4 C12 C11 122.6(7)
N4 C12 C13 119.2(6)
C11 C12 C13 118.1(7)
N5 C13 C12 120.5(6)
N5 C13 H13 119.7
C12 C13 H13 119.7
N6 C14 H14A 109.5
N6 C14 H14B 109.5
H14A C14 H14B 109.5
N6 C14 H14C 109.5
H14A C14 H14C 109.5
H14B C14 H14C 109.5
N7 C15 N6 118.2(6)
N7 C15 C16 121.1(6)
N6 C15 C16 120.7(6)
C17 C16 C15 117.4(6)
C17 C16 H16 121.3
C15 C16 H16 121.3
N8 C17 C16 121.7(6)
N8 C17 C25 116.3(6)
C16 C17 C25 122.0(6)
N8 C18 N7 126.5(6)
N8 C18 C19 115.8(6)
N7 C18 C19 117.6(6)
C20 C19 C24 120.0(6)
C20 C19 C18 119.8(6)
C24 C19 C18 120.1(6)
C19 C20 C21 120.3(7)
C19 C20 H20 119.9
C21 C20 H20 119.9
C22 C21 C20 120.1(8)
C22 C21 H21 120.0
C20 C21 H21 120.0
C21 C22 C23 119.7(7)
C21 C22 H22 120.1
C23 C22 H22 120.1
C22 C23 C24 120.3(8)
C22 C23 H23 119.9
C24 C23 H23 119.9
C19 C24 C23 119.5(7)
C19 C24 H24 120.2
C23 C24 H24 120.2
N9 C25 C26 122.5(6)
N9 C25 C17 117.0(5)
C26 C25 C17 120.5(6)
C25 C26 C27 118.5(7)
C25 C26 H26 120.7
C27 C26 H26 120.7
C28 C27 C26 119.4(6)
C28 C27 H27 120.3
C26 C27 H27 120.3
C27 C28 C29 119.5(7)
C27 C28 H28 120.2
C29 C28 H28 120.2
N9 C29 C28 121.5(7)
N9 C29 C30 118.1(6)
C28 C29 C30 120.4(6)
N10 C30 C31 120.2(7)
N10 C30 C29 116.2(6)
C31 C30 C29 123.6(7)
C32 C31 C30 120.1(8)
C32 C31 H31 119.9
C30 C31 H31 119.9
C31 C32 C33 120.6(7)
C31 C32 H32 119.7
C33 C32 H32 119.7
C32 C33 C34 117.6(8)
C32 C33 H33 121.2
C34 C33 H33 121.2
N10 C34 C33 121.8(7)
N10 C34 H34 119.1
C33 C34 H34 119.1
F2 C35 F1 108.5(7)
F2 C35 F3 107.6(6)
F1 C35 F3 106.5(7)
F2 C35 S1 111.3(6)
F1 C35 S1 112.2(6)
F3 C35 S1 110.5(5)
F6 C36 F5 113.7(11)
F6 C36 F4 105.4(9)
F5 C36 F4 104.3(8)
F6 C36 S2 111.3(8)
F5 C36 S2 112.4(7)
F4 C36 S2 109.3(7)
F8 C37 F7 103.9(9)
F8 C37 F9 102.8(8)
F7 C37 F9 108.3(9)
F8 C37 S3 113.8(7)
F7 C37 S3 114.1(6)
F9 C37 S3 112.9(6)
F10 C38 F11 111.6(9)
F10 C38 F12 106.9(9)
F11 C38 F12 101.8(8)
F10 C38 S4 112.3(7)
F11 C38 S4 116.1(7)
F12 C38 S4 107.0(7)
N11 C39 C40 178.9(12)
C39 C40 H40A 109.5
C39 C40 H40B 109.5
H40A C40 H40B 109.5
C39 C40 H40C 109.5
H40A C40 H40C 109.5
H40B C40 H40C 109.5
C1 N1 C5 118.4(7)
C1 N1 Pb1 121.3(5)
C5 N1 Pb1 120.1(5)
N3 N2 C5 116.6(6)
N3 N2 C6 120.1(7)
C5 N2 C6 123.2(6)
C7 N3 N2 119.9(6)
C7 N3 Pb1 115.9(5)
N2 N3 Pb1 120.3(4)
C12 N4 C8 118.6(6)
C12 N4 Pb1 121.8(4)
C8 N4 Pb1 119.3(5)
C13 N5 N6 118.6(6)
C13 N5 Pb1 115.4(4)
N6 N5 Pb1 125.8(4)
C15 N6 N5 117.2(5)
C15 N6 C14 123.6(6)
N5 N6 C14 119.1(5)
C18 N7 C15 116.6(5)
C18 N7 Pb1 121.7(4)
C15 N7 Pb1 121.2(4)
C18 N8 C17 116.5(5)
C18 N8 Pb2 123.0(4)
C17 N8 Pb2 118.9(4)
C29 N9 C25 118.5(6)
C29 N9 Pb2 118.7(4)
C25 N9 Pb2 122.5(4)
C34 N10 C30 119.7(6)
C34 N10 Pb2 119.6(5)
C30 N10 Pb2 120.7(4)
S1 O1 Pb1 130.4(3)
S2 O4 Pb1 108.7(9)
S3 O7 Pb2 133.5(3)
S4 O10 Pb2 130.2(3)
O3 S1 O2 117.5(4)
O3 S1 O1 114.6(4)
O2 S1 O1 113.2(4)
O3 S1 C35 103.2(4)
O2 S1 C35 104.0(4)
O1 S1 C35 101.8(3)
O4B S2 O6B 120.8(9)
O5 S2 O6 115.2(8)
O5 S2 O4 111.2(9)
O6 S2 O4 111.8(9)
O4B S2 O5B 111.6(9)
O6B S2 O5B 114.7(8)
O4B S2 C36 104.1(9)
O6B S2 C36 100.5(8)
O5 S2 C36 103.8(9)
O6 S2 C36 110.2(7)
O4 S2 C36 103.7(9)
O5B S2 C36 101.6(9)
O8 S3 O9 114.4(4)
O8 S3 O7 115.8(4)
O9 S3 O7 113.8(4)
O8 S3 C37 105.0(4)
O9 S3 C37 101.2(5)
O7 S3 C37 104.5(3)
O11 S4 O10 117.6(5)
O11 S4 O12 117.4(5)
O10 S4 O12 109.9(4)
O11 S4 C38 102.5(5)
O10 S4 C38 103.3(4)
O12 S4 C38 103.6(5)
O1 Pb1 N4 90.02(19)
O1 Pb1 N3 89.22(18)
N4 Pb1 N3 63.74(18)
O1 Pb1 O4 152.0(5)
N4 Pb1 O4 91.3(4)
N3 Pb1 O4 66.5(5)
O1 Pb1 N1 75.92(19)
N4 Pb1 N1 120.51(18)
N3 Pb1 N1 58.67(19)
O4 Pb1 N1 79.3(5)
O1 Pb1 N5 87.72(18)
N4 Pb1 N5 62.95(18)
N3 Pb1 N5 126.59(17)
O4 Pb1 N5 117.6(5)
N1 Pb1 N5 163.05(19)
O1 Pb1 N7 95.03(16)
N4 Pb1 N7 118.17(17)
N3 Pb1 N7 175.29(17)
O4 Pb1 N7 108.8(5)
N1 Pb1 N7 120.44(17)
N5 Pb1 N7 55.79(16)
N10 Pb2 O10 89.58(19)
N10 Pb2 N9 66.03(18)
O10 Pb2 N9 70.02(18)
N10 Pb2 N8 129.74(18)
O10 Pb2 N8 79.05(19)
N9 Pb2 N8 64.05(17)
N10 Pb2 O7 78.22(19)
O10 Pb2 O7 145.67(18)
N9 Pb2 O7 75.71(17)
N8 Pb2 O7 84.39(17)

loop_
_geom_bond_atom_site_label_1
_geom_bond_atom_site_label_2
_geom_bond_distance
C1 N1 1.334(10)
C1 C2 1.364(11)
C1 H1 0.9500
C2 C3 1.372(12)
C2 H2 0.9500
C3 C4 1.373(12)
C3 H3 0.9500
C4 C5 1.395(10)
C4 H4 0.9500
C5 N1 1.340(9)
C5 N2 1.377(10)
C6 N2 1.451(10)
C6 H6A 0.9800
C6 H6B 0.9800
C6 H6C 0.9800
C7 N3 1.296(9)
C7 C8 1.449(11)
C7 H7 0.9500
C8 N4 1.350(9)
C8 C9 1.394(10)
C9 C10 1.369(12)
C9 H9 0.9500
C10 C11 1.372(12)
C10 H10 0.9500
C11 C12 1.393(9)
C11 H11 0.9500
C12 N4 1.325(9)
C12 C13 1.459(10)
C13 N5 1.289(8)
C13 H13 0.9500
C14 N6 1.461(8)
C14 H14A 0.9800
C14 H14B 0.9800
C14 H14C 0.9800
C15 N7 1.346(8)
C15 N6 1.368(8)
C15 C16 1.413(9)
C16 C17 1.375(9)
C16 H16 0.9500
C17 N8 1.360(8)
C17 C25 1.492(9)
C18 N8 1.334(8)
C18 N7 1.341(8)
C18 C19 1.488(9)
C19 C20 1.377(10)
C19 C24 1.385(10)
C20 C21 1.384(10)
C20 H20 0.9500
C21 C22 1.377(12)
C21 H21 0.9500
C22 C23 1.384(12)
C22 H22 0.9500
C23 C24 1.388(10)
C23 H23 0.9500
C24 H24 0.9500
C25 N9 1.348(8)
C25 C26 1.376(9)
C26 C27 1.395(10)
C26 H26 0.9500
C27 C28 1.355(11)
C27 H27 0.9500
C28 C29 1.397(10)
C28 H28 0.9500
C29 N9 1.344(8)
C29 C30 1.482(10)
C30 N10 1.353(9)
C30 C31 1.379(10)
C31 C32 1.367(11)
C31 H31 0.9500
C32 C33 1.367(12)
C32 H32 0.9500
C33 C34 1.405(11)
C33 H33 0.9500
C34 N10 1.343(9)
C34 H34 0.9500
C35 F2 1.307(9)
C35 F1 1.314(9)
C35 F3 1.351(9)
C35 S1 1.822(9)
C36 F6 1.251(11)
C36 F5 1.285(11)
C36 F4 1.356(11)
C36 S2 1.810(10)
C37 F8 1.315(13)
C37 F7 1.326(12)
C37 F9 1.354(13)
C37 S3 1.756(8)
C38 F10 1.259(11)
C38 F11 1.284(11)
C38 F12 1.400(13)
C38 S4 1.805(10)
C39 N11 1.137(12)
C39 C40 1.439(13)
C40 H40A 0.9800
C40 H40B 0.9800
C40 H40C 0.9800
N1 Pb1 2.713(6)
N2 N3 1.357(8)
N3 Pb1 2.644(6)
N4 Pb1 2.540(6)
N5 N6 1.374(8)
N5 Pb1 2.739(5)
N7 Pb1 2.886(6)
N8 Pb2 2.597(5)
N9 Pb2 2.507(5)
N10 Pb2 2.473(6)
O1 S1 1.452(5)
O1 Pb1 2.518(6)
O2 S1 1.425(6)
O3 S1 1.420(6)
O4 S2 1.48(2)
O4 Pb1 2.679(18)
O5 S2 1.436(19)
O6 S2 1.478(17)
O4B S2 1.40(2)
O5B S2 1.480(19)
O6B S2 1.419(17)
O7 S3 1.448(6)
O7 Pb2 2.597(5)
O8 S3 1.417(6)
O9 S3 1.420(7)
O10 S4 1.431(6)
O10 Pb2 2.502(6)
O11 S4 1.369(9)
O12 S4 1.505(10)

loop_
_geom_torsion_atom_site_label_1
_geom_torsion_atom_site_label_2
_geom_torsion_atom_site_label_3
_geom_torsion_atom_site_label_4
_geom_torsion
N1 C1 C2 C3 -0.2(13)
C1 C2 C3 C4 -1.7(12)
C2 C3 C4 C5 2.3(12)
C3 C4 C5 N1 -1.0(11)
C3 C4 C5 N2 178.7(7)
N3 C7 C8 N4 10.6(11)
N3 C7 C8 C9 -169.8(8)
N4 C8 C9 C10 -1.6(13)
C7 C8 C9 C10 178.8(8)
C8 C9 C10 C11 2.4(13)
C9 C10 C11 C12 -1.2(13)
C10 C11 C12 N4 -1.0(12)
C10 C11 C12 C13 176.3(7)
N4 C12 C13 N5 4.3(11)
C11 C12 C13 N5 -173.1(7)
N7 C15 C16 C17 -3.6(10)
N6 C15 C16 C17 178.3(6)
C15 C16 C17 N8 0.5(10)
C15 C16 C17 C25 -179.8(6)
N8 C18 C19 C20 -127.2(7)
N7 C18 C19 C20 52.3(9)
N8 C18 C19 C24 49.3(9)
N7 C18 C19 C24 -131.2(7)
C24 C19 C20 C21 -2.1(11)
C18 C19 C20 C21 174.4(7)
C19 C20 C21 C22 2.4(11)
C20 C21 C22 C23 0.1(12)
C21 C22 C23 C24 -2.9(12)
C20 C19 C24 C23 -0.7(10)
C18 C19 C24 C23 -177.2(6)
C22 C23 C24 C19 3.2(11)
N8 C17 C25 N9 4.5(9)
C16 C17 C25 N9 -175.3(6)
N8 C17 C25 C26 -174.3(7)
C16 C17 C25 C26 6.0(10)
N9 C25 C26 C27 1.6(11)
C17 C25 C26 C27 -179.7(7)
C25 C26 C27 C28 0.0(12)
C26 C27 C28 C29 -1.2(12)
C27 C28 C29 N9 0.9(11)
C27 C28 C29 C30 -178.6(7)
N9 C29 C30 N10 3.7(9)
C28 C29 C30 N10 -176.8(7)
N9 C29 C30 C31 -176.9(7)
C28 C29 C30 C31 2.7(11)
N10 C30 C31 C32 -1.0(12)
C29 C30 C31 C32 179.5(7)
C30 C31 C32 C33 0.2(13)
C31 C32 C33 C34 0.3(13)
C32 C33 C34 N10 0.0(13)
C2 C1 N1 C5 1.6(12)
C2 C1 N1 Pb1 -173.3(6)
N2 C5 N1 C1 179.3(7)
C4 C5 N1 C1 -0.9(11)
N2 C5 N1 Pb1 -5.7(9)
C4 C5 N1 Pb1 174.0(5)
N1 C5 N2 N3 -15.5(10)
C4 C5 N2 N3 164.8(7)
N1 C5 N2 C6 161.5(8)
C4 C5 N2 C6 -18.2(12)
C8 C7 N3 N2 -177.6(7)
C8 C7 N3 Pb1 -19.7(9)
C5 N2 N3 C7 -172.7(7)
C6 N2 N3 C7 10.2(11)
C5 N2 N3 Pb1 30.3(8)
C6 N2 N3 Pb1 -146.8(6)
C11 C12 N4 C8 1.8(11)
C13 C12 N4 C8 -175.4(6)
C11 C12 N4 Pb1 175.8(6)
C13 C12 N4 Pb1 -1.5(9)
C9 C8 N4 C12 -0.5(11)
C7 C8 N4 C12 179.2(7)
C9 C8 N4 Pb1 -174.6(6)
C7 C8 N4 Pb1 5.0(9)
C12 C13 N5 N6 -179.0(6)
C12 C13 N5 Pb1 -4.5(9)
N7 C15 N6 N5 -4.4(9)
C16 C15 N6 N5 173.8(6)
N7 C15 N6 C14 172.0(6)
C16 C15 N6 C14 -9.8(10)
C13 N5 N6 C15 -171.4(6)
Pb1 N5 N6 C15 14.7(8)
C13 N5 N6 C14 12.0(10)
Pb1 N5 N6 C14 -161.9(5)
N8 C18 N7 C15 -0.8(10)
C19 C18 N7 C15 179.8(6)
N8 C18 N7 Pb1 -172.2(5)
C19 C18 N7 Pb1 8.3(8)
N6 C15 N7 C18 -178.1(6)
C16 C15 N7 C18 3.7(10)
N6 C15 N7 Pb1 -6.7(8)
C16 C15 N7 Pb1 175.2(5)
N7 C18 N8 C17 -2.2(10)
C19 C18 N8 C17 177.3(6)
N7 C18 N8 Pb2 -167.3(5)
C19 C18 N8 Pb2 12.2(8)
C16 C17 N8 C18 2.2(10)
C25 C17 N8 C18 -177.5(6)
C16 C17 N8 Pb2 168.0(5)
C25 C17 N8 Pb2 -11.7(8)
C28 C29 N9 C25 0.6(10)
C30 C29 N9 C25 -179.9(6)
C28 C29 N9 Pb2 174.7(5)
C30 C29 N9 Pb2 -5.7(8)
C26 C25 N9 C29 -1.8(10)
C17 C25 N9 C29 179.4(6)
C26 C25 N9 Pb2 -175.8(5)
C17 C25 N9 Pb2 5.5(8)
C33 C34 N10 C30 -0.8(11)
C33 C34 N10 Pb2 179.7(6)
C31 C30 N10 C34 1.3(11)
C29 C30 N10 C34 -179.2(6)
C31 C30 N10 Pb2 -179.2(5)
C29 C30 N10 Pb2 0.3(8)
Pb1 O1 S1 O3 24.4(6)
Pb1 O1 S1 O2 162.8(4)
Pb1 O1 S1 C35 -86.2(5)
F2 C35 S1 O3 -60.7(6)
F1 C35 S1 O3 177.6(6)
F3 C35 S1 O3 58.8(7)
F2 C35 S1 O2 176.1(6)
F1 C35 S1 O2 54.4(7)
F3 C35 S1 O2 -64.3(6)
F2 C35 S1 O1 58.3(6)
F1 C35 S1 O1 -63.4(7)
F3 C35 S1 O1 177.9(6)
Pb1 O4 S2 O4B -136(5)
Pb1 O4 S2 O6B -105.6(12)
Pb1 O4 S2 O5 20.0(12)
Pb1 O4 S2 O6 -110.3(9)
Pb1 O4 S2 O5B 28.1(12)
Pb1 O4 S2 C36 131.0(7)
F6 C36 S2 O4B 170.5(10)
F5 C36 S2 O4B -60.7(10)
F4 C36 S2 O4B 54.6(10)
F6 C36 S2 O6B 44.8(11)
F5 C36 S2 O6B 173.6(10)
F4 C36 S2 O6B -71.1(9)
F6 C36 S2 O5 -53.5(11)
F5 C36 S2 O5 75.3(10)
F4 C36 S2 O5 -169.5(9)
F6 C36 S2 O6 70.3(11)
F5 C36 S2 O6 -160.9(9)
F4 C36 S2 O6 -45.6(9)
F6 C36 S2 O4 -169.9(10)
F5 C36 S2 O4 -41.1(10)
F4 C36 S2 O4 74.2(9)
F6 C36 S2 O5B -73.4(11)
F5 C36 S2 O5B 55.4(10)
F4 C36 S2 O5B 170.7(9)
Pb2 O7 S3 O8 -88.2(6)
Pb2 O7 S3 O9 47.4(6)
Pb2 O7 S3 C37 156.9(4)
F8 C37 S3 O8 -61.0(8)
F7 C37 S3 O8 58.1(9)
F9 C37 S3 O8 -177.7(8)
F8 C37 S3 O9 179.7(7)
F7 C37 S3 O9 -61.3(9)
F9 C37 S3 O9 62.9(8)
F8 C37 S3 O7 61.3(7)
F7 C37 S3 O7 -179.6(8)
F9 C37 S3 O7 -55.4(8)
Pb2 O10 S4 O11 -7.1(7)
Pb2 O10 S4 O12 -145.1(5)
Pb2 O10 S4 C38 104.8(5)
F10 C38 S4 O11 -68.7(10)
F11 C38 S4 O11 61.4(10)
F12 C38 S4 O11 174.3(7)
F10 C38 S4 O10 168.6(8)
F11 C38 S4 O10 -61.3(9)
F12 C38 S4 O10 51.6(7)
F10 C38 S4 O12 54.0(9)
F11 C38 S4 O12 -175.9(8)
F12 C38 S4 O12 -63.1(7)
